data_7041332
loop_
_publ_author_name
'Shuttleworth, Timothy A.'
'Miles-Hobbs, Alexandra M'
'Pringle, Paul G.'
'Sparkes, Hazel A.'

_publ_section_title
;
 2-Pyridyl substituents enhance the activity of
 palladium-phospha-adamantane catalysts for the methoxycarbonylation of
 phenylacetylene.
;
_journal_issue 1
_journal_name_full 'Dalton transactions (Cambridge, England : 2003)'
_journal_page_first 125
_journal_page_last 137
_journal_paper_doi 10.1039/c6dt03983a
_journal_volume 46
_journal_year 2016
_chemical_formula_moiety 'C32 H44 Cl2 N2 O6 P2 Pt'
_chemical_formula_sum 'C32 H44 Cl2 N2 O6 P2 Pt'
_chemical_formula_weight 880.62
_chemical_name_systematic
;
 ?
;
_space_group_crystal_system triclinic
_space_group_IT_number 2
_space_group_name_Hall '-P 1'
_space_group_name_H-M_alt 'P -1'
_symmetry_space_group_name_Hall '-P 1'
_symmetry_space_group_name_H-M 'P -1'
_atom_sites_solution_hydrogens geom
_atom_sites_solution_primary iterative
_audit_creation_date 2016-08-05
_audit_creation_method
;
Olex2 1.2
(compiled 2016.02.19 svn.r3266 for OlexSys, GUI svn.r5155)
;
_audit_update_record
;
2016-08-05 deposited with the CCDC.
2016-11-30 downloaded from the CCDC.
;
_cell_angle_alpha 117.5507(14)
_cell_angle_beta 91.9459(15)
_cell_angle_gamma 100.8508(15)
_cell_formula_units_Z 1
_cell_length_a 8.2419(2)
_cell_length_b 10.5796(3)
_cell_length_c 11.4154(3)
_cell_measurement_reflns_used 6226
_cell_measurement_temperature 100(2)
_cell_measurement_theta_max 27.57
_cell_measurement_theta_min 2.19
_cell_volume 858.31(4)
_computing_cell_refinement 'SAINT v8.34A (Bruker, 2013)'
_computing_data_reduction 'SAINT v8.34A (Bruker, 2013)'
_computing_molecular_graphics 'Olex2 (Dolomanov et al., 2009)'
_computing_publication_material 'Olex2 (Dolomanov et al., 2009)'
_computing_structure_refinement 'ShelXL (Sheldrick, 2015)'
_computing_structure_solution
;
Superflip (Palatinus & Chapuis, 2007;Palatinus & van der Lee, 2008;
Palatinus et al., 2012)
;
_diffrn_ambient_temperature 100(2)
_diffrn_detector 'Bruker area detector'
_diffrn_detector_type 'CCD area detector'
_diffrn_measured_fraction_theta_full 1.000
_diffrn_measured_fraction_theta_max 1.000
_diffrn_measurement_device 'Bruker Apex II kappa CCD area detector'
_diffrn_measurement_device_type 'Bruker Apex II kappa CCD area detector'
_diffrn_measurement_method '\f and \w scans'
_diffrn_radiation_monochromator graphite
_diffrn_radiation_probe x-ray
_diffrn_radiation_type MoK\a
_diffrn_radiation_wavelength 0.71073
_diffrn_reflns_av_R_equivalents 0.0425
_diffrn_reflns_av_unetI/netI 0.0406
_diffrn_reflns_Laue_measured_fraction_full 1.000
_diffrn_reflns_Laue_measured_fraction_max 1.000
_diffrn_reflns_limit_h_max 10
_diffrn_reflns_limit_h_min -10
_diffrn_reflns_limit_k_max 13
_diffrn_reflns_limit_k_min -13
_diffrn_reflns_limit_l_max 15
_diffrn_reflns_limit_l_min -14
_diffrn_reflns_number 15546
_diffrn_reflns_point_group_measured_fraction_full 1.000
_diffrn_reflns_point_group_measured_fraction_max 1.000
_diffrn_reflns_theta_full 26.000
_diffrn_reflns_theta_max 27.924
_diffrn_reflns_theta_min 2.032
_diffrn_source 'fine-focus sealed tube'
_diffrn_source_target Mo
_exptl_absorpt_coefficient_mu 4.381
_exptl_absorpt_correction_T_max 0.7456
_exptl_absorpt_correction_T_min 0.6789
_exptl_absorpt_correction_type multi-scan
_exptl_absorpt_process_details
;
SADABS-2014/4 (Bruker,2014/4) was used for absorption correction.
wR2(int) was 0.0550 before and 0.0464 after correction.
The Ratio of minimum to maximum transmission is 0.9105.
The \l/2 correction factor is 0.00150.
;
_exptl_crystal_colour colourless
_exptl_crystal_colour_primary colourless
_exptl_crystal_density_diffrn 1.704
_exptl_crystal_description block
_exptl_crystal_F_000 440
_exptl_crystal_size_max 0.233
_exptl_crystal_size_mid 0.179
_exptl_crystal_size_min 0.121
_refine_diff_density_max 1.118
_refine_diff_density_min -1.201
_refine_diff_density_rms 0.128
_refine_ls_extinction_method none
_refine_ls_goodness_of_fit_ref 1.052
_refine_ls_hydrogen_treatment constr
_refine_ls_matrix_type full
_refine_ls_number_parameters 210
_refine_ls_number_reflns 4100
_refine_ls_number_restraints 0
_refine_ls_restrained_S_all 1.052
_refine_ls_R_factor_all 0.0273
_refine_ls_R_factor_gt 0.0265
_refine_ls_shift/su_max 0.000
_refine_ls_shift/su_mean 0.000
_refine_ls_structure_factor_coef Fsqd
_refine_ls_weighting_details 'w=1/[\s^2^(Fo^2^)+(0.0072P)^2^+1.4934P] where P=(Fo^2^+2Fc^2^)/3'
_refine_ls_weighting_scheme calc
_refine_ls_wR_factor_gt 0.0466
_refine_ls_wR_factor_ref 0.0469
_reflns_Friedel_coverage 0.000
_reflns_number_gt 4042
_reflns_number_total 4100
_reflns_threshold_expression 'I > 2\s(I)'
_cod_data_source_file c6dt03983a2.cif
_cod_data_source_block meso_1c
_cod_depositor_comments 'Adding full bibliography for 7041331--7041344.cif.'
_cod_database_code 7041332
_shelxl_version_number 2013-4
_shelx_space_group_comment
;
The symmetry employed for this shelxl refinement is uniquely defined
by the following loop, which should always be used as a source of
symmetry information in preference to the above space-group names.
They are only intended as comments.
;
_olex2_refinement_description
;
1. Fixed Uiso
 At 1.2 times of:
  All C(H) groups, All C(H,H) groups
 At 1.5 times of:
  All C(H,H,H) groups
2.a Secondary CH2 refined with riding coordinates:
 C3(H3A,H3B), C5(H5A,H5B)
2.b Aromatic/amide H refined with riding coordinates:
 C12(H12), C14(H14), C15(H15)
2.c Idealised Me refined as rotating group:
 C7(H7A,H7B,H7C), C8(H8A,H8B,H8C), C9(H9A,H9B,H9C), C10(H10A,H10B,H10C),
 C16(H16A,H16B,H16C)
;
_olex2_submission_special_instructions 'No special instructions were received'

loop_
_space_group_symop_operation_xyz
'x, y, z'
'-x, -y, -z'

loop_
_atom_site_label
_atom_site_type_symbol
_atom_site_fract_x
_atom_site_fract_y
_atom_site_fract_z
_atom_site_U_iso_or_equiv
_atom_site_adp_type
_atom_site_occupancy
_atom_site_site_symmetry_order
_atom_site_calc_flag
_atom_site_refinement_flags_posn
_atom_site_refinement_flags_adp
_atom_site_refinement_flags_occupancy
Pt1 Pt 0.5000 0.5000 0.0000 0.01095(5) Uani 1 2 d S T P
Cl1 Cl 0.30752(9) 0.32279(8) 0.01859(7) 0.01774(15) Uani 1 1 d . . .
P1 P 0.64188(9) 0.53651(8) 0.19674(7) 0.01220(15) Uani 1 1 d . . .
O1 O 0.9149(2) 0.6525(2) 0.38500(19) 0.0170(4) Uani 1 1 d . . .
O2 O 0.5714(3) 0.7821(2) 0.3859(2) 0.0182(5) Uani 1 1 d . . .
O3 O 0.8223(3) 0.8609(2) 0.53188(19) 0.0176(4) Uani 1 1 d . . .
N1 N 0.5971(3) 0.3047(3) 0.2498(2) 0.0179(5) Uani 1 1 d . . .
C1 C 0.5511(4) 0.6299(3) 0.3560(3) 0.0144(6) Uani 1 1 d . . .
C2 C 0.7406(4) 0.8686(3) 0.4244(3) 0.0185(6) Uani 1 1 d . . .
C3 C 0.8394(4) 0.8141(3) 0.3081(3) 0.0156(6) Uani 1 1 d . . .
H3A H 0.7837 0.8157 0.2328 0.019 Uiso 1 1 calc R . .
H3B H 0.9495 0.8788 0.3330 0.019 Uiso 1 1 calc R . .
C4 C 0.8561(4) 0.6595(3) 0.2682(3) 0.0151(6) Uani 1 1 d . . .
C5 C 0.6491(3) 0.6254(3) 0.4674(3) 0.0120(6) Uani 1 1 d . . .
H5A H 0.6495 0.5245 0.4424 0.014 Uiso 1 1 calc R . .
H5B H 0.5951 0.6642 0.5469 0.014 Uiso 1 1 calc R . .
C6 C 0.8265(4) 0.7132(3) 0.4981(3) 0.0162(6) Uani 1 1 d . . .
C7 C 0.3668(4) 0.5718(3) 0.3428(3) 0.0192(6) Uani 1 1 d . . .
H7A H 0.3095 0.5861 0.2769 0.029 Uiso 1 1 calc GR . .
H7B H 0.3284 0.6229 0.4271 0.029 Uiso 1 1 calc GR . .
H7C H 0.3446 0.4691 0.3161 0.029 Uiso 1 1 calc GR . .
C8 C 0.7273(4) 1.0258(3) 0.4763(3) 0.0273(8) Uani 1 1 d . . .
H8A H 0.6631 1.0336 0.4091 0.041 Uiso 1 1 calc GR . .
H8B H 0.8370 1.0879 0.4976 0.041 Uiso 1 1 calc GR . .
H8C H 0.6734 1.0556 0.5550 0.041 Uiso 1 1 calc GR . .
C9 C 0.9842(4) 0.6158(3) 0.1741(3) 0.0187(6) Uani 1 1 d . . .
H9A H 0.9998 0.5216 0.1578 0.028 Uiso 1 1 calc GR . .
H9B H 1.0881 0.6871 0.2135 0.028 Uiso 1 1 calc GR . .
H9C H 0.9460 0.6108 0.0914 0.028 Uiso 1 1 calc GR . .
C10 C 0.9284(4) 0.7182(4) 0.6129(3) 0.0241(7) Uani 1 1 d . . .
H10A H 1.0366 0.7817 0.6309 0.036 Uiso 1 1 calc GR . .
H10B H 0.9407 0.6214 0.5902 0.036 Uiso 1 1 calc GR . .
H10C H 0.8731 0.7547 0.6906 0.036 Uiso 1 1 calc GR . .
C11 C 0.6633(4) 0.3556(3) 0.1698(3) 0.0141(6) Uani 1 1 d . . .
C12 C 0.7368(4) 0.2732(3) 0.0598(3) 0.0192(7) Uani 1 1 d . . .
H12 H 0.7776 0.3121 0.0055 0.023 Uiso 1 1 calc R . .
C13 C 0.7490(4) 0.1330(3) 0.0313(3) 0.0226(7) Uani 1 1 d . . .
C14 C 0.6817(4) 0.0806(3) 0.1145(3) 0.0247(7) Uani 1 1 d . . .
H14 H 0.6870 -0.0126 0.0999 0.030 Uiso 1 1 calc R . .
C15 C 0.6066(4) 0.1681(3) 0.2197(3) 0.0231(7) Uani 1 1 d . . .
H15 H 0.5598 0.1297 0.2727 0.028 Uiso 1 1 calc R . .
C16 C 0.8288(5) 0.0426(4) -0.0859(4) 0.0385(10) Uani 1 1 d . . .
H16A H 0.7771 0.0373 -0.1651 0.058 Uiso 1 1 calc GR . .
H16B H 0.8147 -0.0544 -0.0963 0.058 Uiso 1 1 calc GR . .
H16C H 0.9456 0.0869 -0.0712 0.058 Uiso 1 1 calc GR . .

loop_
_atom_site_aniso_label
_atom_site_aniso_U_11
_atom_site_aniso_U_22
_atom_site_aniso_U_33
_atom_site_aniso_U_23
_atom_site_aniso_U_13
_atom_site_aniso_U_12
Pt1 0.01339(8) 0.01139(8) 0.00838(8) 0.00526(6) 0.00006(6) 0.00236(6)
Cl1 0.0198(4) 0.0167(3) 0.0162(4) 0.0100(3) -0.0032(3) -0.0016(3)
P1 0.0127(4) 0.0149(4) 0.0098(3) 0.0064(3) 0.0001(3) 0.0040(3)
O1 0.0145(11) 0.0248(11) 0.0113(10) 0.0078(9) 0.0001(8) 0.0065(9)
O2 0.0135(11) 0.0157(10) 0.0222(11) 0.0065(9) 0.0003(9) 0.0038(8)
O3 0.0187(11) 0.0159(10) 0.0137(10) 0.0039(9) -0.0011(9) 0.0032(9)
N1 0.0219(14) 0.0182(13) 0.0149(13) 0.0094(11) -0.0007(11) 0.0041(11)
C1 0.0153(15) 0.0157(14) 0.0132(14) 0.0070(12) 0.0019(12) 0.0057(12)
C2 0.0148(15) 0.0173(15) 0.0205(16) 0.0078(13) -0.0039(12) 0.0018(12)
C3 0.0125(14) 0.0203(15) 0.0136(14) 0.0096(13) -0.0019(12) -0.0004(12)
C4 0.0107(14) 0.0206(15) 0.0136(14) 0.0078(12) -0.0009(11) 0.0045(12)
C5 0.0142(14) 0.0123(13) 0.0078(13) 0.0032(11) 0.0020(11) 0.0034(11)
C6 0.0196(16) 0.0183(15) 0.0101(14) 0.0052(12) 0.0016(12) 0.0076(12)
C7 0.0166(16) 0.0255(17) 0.0143(15) 0.0085(13) 0.0017(12) 0.0050(13)
C8 0.0265(19) 0.0174(16) 0.0323(19) 0.0085(15) -0.0067(15) 0.0031(14)
C9 0.0158(15) 0.0235(16) 0.0202(16) 0.0122(14) 0.0038(13) 0.0070(13)
C10 0.0294(19) 0.0258(17) 0.0139(15) 0.0080(14) -0.0043(14) 0.0047(14)
C11 0.0143(15) 0.0141(14) 0.0119(14) 0.0054(12) -0.0020(11) 0.0021(11)
C12 0.0217(17) 0.0196(16) 0.0151(15) 0.0071(13) 0.0019(13) 0.0053(13)
C13 0.0234(17) 0.0195(16) 0.0205(16) 0.0051(14) -0.0016(13) 0.0086(13)
C14 0.0299(19) 0.0153(15) 0.0254(17) 0.0068(14) -0.0061(14) 0.0068(13)
C15 0.0300(19) 0.0190(16) 0.0229(17) 0.0132(14) -0.0008(14) 0.0039(14)
C16 0.047(2) 0.030(2) 0.032(2) 0.0045(17) 0.0096(18) 0.0210(18)

loop_
_atom_type_symbol
_atom_type_description
_atom_type_scat_dispersion_real
_atom_type_scat_dispersion_imag
_atom_type_scat_source
C C 0.0033 0.0016 'International Tables Vol C Tables 4.2.6.8 and 6.1.1.4'
H H 0.0000 0.0000 'International Tables Vol C Tables 4.2.6.8 and 6.1.1.4'
Cl Cl 0.1484 0.1585 'International Tables Vol C Tables 4.2.6.8 and 6.1.1.4'
N N 0.0061 0.0033 'International Tables Vol C Tables 4.2.6.8 and 6.1.1.4'
O O 0.0106 0.0060 'International Tables Vol C Tables 4.2.6.8 and 6.1.1.4'
P P 0.1023 0.0942 'International Tables Vol C Tables 4.2.6.8 and 6.1.1.4'
Pt Pt -1.7033 8.3905 'International Tables Vol C Tables 4.2.6.8 and 6.1.1.4'

loop_
_geom_angle_atom_site_label_1
_geom_angle_atom_site_label_2
_geom_angle_atom_site_label_3
_geom_angle
_geom_angle_site_symmetry_1
_geom_angle_site_symmetry_3
Cl1 Pt1 Cl1 180.0 . 2_665
Cl1 Pt1 P1 94.77(3) 2_665 .
Cl1 Pt1 P1 85.23(3) . .
Cl1 Pt1 P1 94.77(3) . 2_665
Cl1 Pt1 P1 85.23(3) 2_665 2_665
P1 Pt1 P1 180.0 2_665 .
C1 P1 Pt1 118.05(9) . .
C4 P1 Pt1 122.04(10) . .
C4 P1 C1 94.10(13) . .
C11 P1 Pt1 106.67(9) . .
C11 P1 C1 109.47(13) . .
C11 P1 C4 105.41(13) . .
C4 O1 C6 116.0(2) . .
C2 O2 C1 115.7(2) . .
C2 O3 C6 111.8(2) . .
C15 N1 C11 116.3(3) . .
O2 C1 P1 106.28(18) . .
O2 C1 C5 108.8(2) . .
O2 C1 C7 105.6(2) . .
C5 C1 P1 109.46(19) . .
C7 C1 P1 113.5(2) . .
C7 C1 C5 112.9(2) . .
O2 C2 C3 110.5(2) . .
O2 C2 C8 105.8(2) . .
O3 C2 O2 111.1(2) . .
O3 C2 C3 108.2(2) . .
O3 C2 C8 106.9(2) . .
C8 C2 C3 114.2(3) . .
C2 C3 H3A 109.5 . .
C2 C3 H3B 109.5 . .
H3A C3 H3B 108.1 . .
C4 C3 C2 110.9(2) . .
C4 C3 H3A 109.5 . .
C4 C3 H3B 109.5 . .
O1 C4 P1 109.01(19) . .
O1 C4 C3 109.4(2) . .
O1 C4 C9 106.3(2) . .
C3 C4 P1 107.00(19) . .
C9 C4 P1 113.6(2) . .
C9 C4 C3 111.5(2) . .
C1 C5 H5A 109.3 . .
C1 C5 H5B 109.3 . .
C1 C5 C6 111.8(2) . .
H5A C5 H5B 107.9 . .
C6 C5 H5A 109.3 . .
C6 C5 H5B 109.3 . .
O1 C6 C5 111.0(2) . .
O1 C6 C10 105.9(2) . .
O3 C6 O1 110.0(2) . .
O3 C6 C5 108.1(2) . .
O3 C6 C10 107.6(2) . .
C10 C6 C5 114.2(3) . .
C1 C7 H7A 109.5 . .
C1 C7 H7B 109.5 . .
C1 C7 H7C 109.5 . .
H7A C7 H7B 109.5 . .
H7A C7 H7C 109.5 . .
H7B C7 H7C 109.5 . .
C2 C8 H8A 109.5 . .
C2 C8 H8B 109.5 . .
C2 C8 H8C 109.5 . .
H8A C8 H8B 109.5 . .
H8A C8 H8C 109.5 . .
H8B C8 H8C 109.5 . .
C4 C9 H9A 109.5 . .
C4 C9 H9B 109.5 . .
C4 C9 H9C 109.5 . .
H9A C9 H9B 109.5 . .
H9A C9 H9C 109.5 . .
H9B C9 H9C 109.5 . .
C6 C10 H10A 109.5 . .
C6 C10 H10B 109.5 . .
C6 C10 H10C 109.5 . .
H10A C10 H10B 109.5 . .
H10A C10 H10C 109.5 . .
H10B C10 H10C 109.5 . .
N1 C11 P1 119.0(2) . .
N1 C11 C12 123.2(3) . .
C12 C11 P1 117.6(2) . .
C11 C12 H12 120.0 . .
C13 C12 C11 120.0(3) . .
C13 C12 H12 120.0 . .
C12 C13 C16 121.0(3) . .
C14 C13 C12 116.9(3) . .
C14 C13 C16 122.1(3) . .
C13 C14 H14 120.3 . .
C15 C14 C13 119.5(3) . .
C15 C14 H14 120.3 . .
N1 C15 C14 124.2(3) . .
N1 C15 H15 117.9 . .
C14 C15 H15 117.9 . .
C13 C16 H16A 109.5 . .
C13 C16 H16B 109.5 . .
C13 C16 H16C 109.5 . .
H16A C16 H16B 109.5 . .
H16A C16 H16C 109.5 . .
H16B C16 H16C 109.5 . .

loop_
_geom_bond_atom_site_label_1
_geom_bond_atom_site_label_2
_geom_bond_distance
_geom_bond_site_symmetry_2
Pt1 Cl1 2.3125(7) .
Pt1 Cl1 2.3125(7) 2_665
Pt1 P1 2.3259(7) .
Pt1 P1 2.3259(7) 2_665
P1 C1 1.884(3) .
P1 C4 1.879(3) .
P1 C11 1.837(3) .
O1 C4 1.443(3) .
O1 C6 1.444(3) .
O2 C1 1.458(3) .
O2 C2 1.442(4) .
O3 C2 1.422(4) .
O3 C6 1.433(3) .
N1 C11 1.343(4) .
N1 C15 1.340(4) .
C1 C5 1.507(4) .
C1 C7 1.502(4) .
C2 C3 1.517(4) .
C2 C8 1.514(4) .
C3 H3A 0.9700 .
C3 H3B 0.9700 .
C3 C4 1.516(4) .
C4 C9 1.511(4) .
C5 H5A 0.9700 .
C5 H5B 0.9700 .
C5 C6 1.509(4) .
C6 C10 1.506(4) .
C7 H7A 0.9600 .
C7 H7B 0.9600 .
C7 H7C 0.9600 .
C8 H8A 0.9600 .
C8 H8B 0.9600 .
C8 H8C 0.9600 .
C9 H9A 0.9600 .
C9 H9B 0.9600 .
C9 H9C 0.9600 .
C10 H10A 0.9600 .
C10 H10B 0.9600 .
C10 H10C 0.9600 .
C11 C12 1.392(4) .
C12 H12 0.9300 .
C12 C13 1.389(4) .
C13 C14 1.388(5) .
C13 C16 1.500(4) .
C14 H14 0.9300 .
C14 C15 1.386(4) .
C15 H15 0.9300 .
C16 H16A 0.9600 .
C16 H16B 0.9600 .
C16 H16C 0.9600 .

loop_
_geom_torsion_atom_site_label_1
_geom_torsion_atom_site_label_2
_geom_torsion_atom_site_label_3
_geom_torsion_atom_site_label_4
_geom_torsion
Pt1 P1 C1 O2 -69.83(19)
Pt1 P1 C1 C5 172.87(15)
Pt1 P1 C1 C7 45.7(2)
Pt1 P1 C4 O1 -176.40(13)
Pt1 P1 C4 C3 65.4(2)
Pt1 P1 C4 C9 -58.1(2)
Pt1 P1 C11 N1 -120.6(2)
Pt1 P1 C11 C12 54.5(2)
P1 C1 C5 C6 64.9(3)
P1 C11 C12 C13 -177.0(2)
O2 C1 C5 C6 -50.8(3)
O2 C2 C3 C4 -64.5(3)
O3 C2 C3 C4 57.4(3)
N1 C11 C12 C13 -2.1(5)
C1 P1 C4 O1 56.66(19)
C1 P1 C4 C3 -61.5(2)
C1 P1 C4 C9 175.0(2)
C1 P1 C11 N1 8.2(3)
C1 P1 C11 C12 -176.7(2)
C1 O2 C2 O3 -53.2(3)
C1 O2 C2 C3 66.9(3)
C1 O2 C2 C8 -169.0(2)
C1 C5 C6 O1 -63.0(3)
C1 C5 C6 O3 57.7(3)
C1 C5 C6 C10 177.5(2)
C2 O2 C1 P1 -68.9(3)
C2 O2 C1 C5 48.9(3)
C2 O2 C1 C7 170.3(2)
C2 O3 C6 O1 60.1(3)
C2 O3 C6 C5 -61.3(3)
C2 O3 C6 C10 174.9(2)
C2 C3 C4 P1 67.7(3)
C2 C3 C4 O1 -50.3(3)
C2 C3 C4 C9 -167.5(2)
C4 P1 C1 O2 60.03(19)
C4 P1 C1 C5 -57.3(2)
C4 P1 C1 C7 175.6(2)
C4 P1 C11 N1 108.3(2)
C4 P1 C11 C12 -76.6(3)
C4 O1 C6 O3 -53.9(3)
C4 O1 C6 C5 65.7(3)
C4 O1 C6 C10 -169.9(2)
C6 O1 C4 P1 -67.1(3)
C6 O1 C4 C3 49.6(3)
C6 O1 C4 C9 170.1(2)
C6 O3 C2 O2 59.0(3)
C6 O3 C2 C3 -62.5(3)
C6 O3 C2 C8 174.0(2)
C7 C1 C5 C6 -167.6(2)
C8 C2 C3 C4 176.4(2)
C11 P1 C1 O2 167.96(17)
C11 P1 C1 C5 50.7(2)
C11 P1 C1 C7 -76.5(2)
C11 P1 C4 O1 -54.8(2)
C11 P1 C4 C3 -173.00(19)
C11 P1 C4 C9 63.5(2)
C11 N1 C15 C14 1.2(5)
C11 C12 C13 C14 1.6(5)
C11 C12 C13 C16 -179.5(3)
C12 C13 C14 C15 0.2(5)
C13 C14 C15 N1 -1.7(5)
C15 N1 C11 P1 175.6(2)
C15 N1 C11 C12 0.8(4)
C16 C13 C14 C15 -178.7(3)
